data_7060744
loop_
_publ_author_name
'Cheng, Jun'
'Lu, Chengrong'
'Zhao, Bei'

_publ_section_title
;
 Cycloaddition of carbon dioxide and epoxides catalyzed by rare earth
 metal complexes bearing a Trost ligand
;
_journal_issue 29
_journal_name_full 'New Journal of Chemistry'
_journal_page_first 13096
_journal_page_last 13103
_journal_paper_doi 10.1039/D1NJ02460D
_journal_volume 45
_journal_year 2021
_chemical_absolute_configuration rmad
_chemical_formula_moiety 'C47 H53 Cl2 Lu N2 O4, 2(C4 H8 O)'
_chemical_formula_sum 'C55 H69 Cl2 Lu N2 O6'
_chemical_formula_weight 1099.99
_space_group_crystal_system tetragonal
_space_group_IT_number 96
_space_group_name_Hall 'P 4nw 2abw'
_space_group_name_H-M_alt 'P 43 21 2'
_atom_sites_solution_hydrogens geom
_audit_creation_date 2021-01-23
_audit_creation_method
;
Olex2 1.3
(compiled 2020.07.31 svn.rc2a77460 for OlexSys, GUI svn.r6145)
;
_audit_update_record
;
2021-04-05 deposited with the CCDC.	2021-06-14 downloaded from the CCDC.
;
_cell_angle_alpha 90
_cell_angle_beta 90
_cell_angle_gamma 90
_cell_formula_units_Z 4
_cell_length_a 12.8865(5)
_cell_length_b 12.8865(5)
_cell_length_c 29.8955(17)
_cell_measurement_reflns_used 9834
_cell_measurement_temperature 296.15
_cell_measurement_theta_max 23.686
_cell_measurement_theta_min 2.34
_cell_volume 4964.5(4)
_computing_cell_refinement 'SAINT v8.37A (Bruker, 2015)'
_computing_data_reduction 'SAINT v8.37A (Bruker, 2015)'
_computing_molecular_graphics 'Olex2 1.3 (Dolomanov et al., 2009)'
_computing_publication_material 'Olex2 1.3 (Dolomanov et al., 2009)'
_computing_structure_refinement 'SHELXL 2018/3 (Sheldrick, 2015)'
_computing_structure_solution 'SHELXT 2014/5 (Sheldrick, 2014)'
_diffrn_ambient_temperature 296.15
_diffrn_measured_fraction_theta_full 0.999
_diffrn_measured_fraction_theta_max 0.998
_diffrn_measurement_device_type 'Bruker APEX-II CCD'
_diffrn_measurement_method '\f and \w scans'
_diffrn_radiation_type MoK\a
_diffrn_radiation_wavelength 0.71073
_diffrn_reflns_av_R_equivalents 0.0933
_diffrn_reflns_av_unetI/netI 0.0512
_diffrn_reflns_Laue_measured_fraction_full 0.999
_diffrn_reflns_Laue_measured_fraction_max 0.998
_diffrn_reflns_limit_h_max 16
_diffrn_reflns_limit_h_min -16
_diffrn_reflns_limit_k_max 16
_diffrn_reflns_limit_k_min -16
_diffrn_reflns_limit_l_max 38
_diffrn_reflns_limit_l_min -38
_diffrn_reflns_number 97816
_diffrn_reflns_point_group_measured_fraction_full 1.000
_diffrn_reflns_point_group_measured_fraction_max 0.997
_diffrn_reflns_theta_full 25.242
_diffrn_reflns_theta_max 27.573
_diffrn_reflns_theta_min 2.235
_diffrn_source_current 1.0
_diffrn_source_power 0.05
_diffrn_source_voltage 50.0
_diffrn_standards_number 0
_exptl_absorpt_coefficient_mu 2.149
_exptl_absorpt_correction_T_max 0.7456
_exptl_absorpt_correction_T_min 0.6566
_exptl_absorpt_correction_type multi-scan
_exptl_absorpt_process_details
;
SADABS-2014/5 (Bruker,2014/5) was used for absorption correction.
wR2(int) was 0.1417 before and 0.0724 after correction.
The Ratio of minimum to maximum transmission is 0.8806.
The \l/2 correction factor is Not present.
;
_exptl_crystal_colour 'clear light colourless'
_exptl_crystal_colour_lustre clear
_exptl_crystal_colour_modifier light
_exptl_crystal_colour_primary colourless
_exptl_crystal_density_diffrn 1.472
_exptl_crystal_description block
_exptl_crystal_F_000 2264
_exptl_crystal_size_max 0.2
_exptl_crystal_size_mid 0.1
_exptl_crystal_size_min 0.1
_refine_diff_density_max 2.138
_refine_diff_density_min -1.694
_refine_diff_density_rms 0.121
_refine_ls_abs_structure_details
;
 Flack x determined using 1360 quotients [(I+)-(I-)]/[(I+)+(I-)]
 (Parsons, Flack and Wagner, Acta Cryst. B69 (2013) 249-259).
;
_refine_ls_abs_structure_Flack 0.019(5)
_refine_ls_extinction_method none
_refine_ls_goodness_of_fit_ref 1.093
_refine_ls_hydrogen_treatment constr
_refine_ls_matrix_type full
_refine_ls_number_parameters 343
_refine_ls_number_reflns 5742
_refine_ls_number_restraints 240
_refine_ls_restrained_S_all 1.106
_refine_ls_R_factor_all 0.1098
_refine_ls_R_factor_gt 0.0700
_refine_ls_shift/su_max 0.000
_refine_ls_shift/su_mean 0.000
_refine_ls_structure_factor_coef Fsqd
_refine_ls_weighting_details 'w=1/[\s^2^(Fo^2^)+(0.0546P)^2^+28.9195P] where P=(Fo^2^+2Fc^2^)/3'
_refine_ls_weighting_scheme calc
_refine_ls_wR_factor_gt 0.1538
_refine_ls_wR_factor_ref 0.1728
_reflns_Friedel_coverage 0.717
_reflns_Friedel_fraction_full 1.000
_reflns_Friedel_fraction_max 0.995
_reflns_number_gt 4134
_reflns_number_total 5742
_reflns_threshold_expression 'I > 2\s(I)'
_cod_data_source_file d1nj02460d2.cif
_cod_data_source_block b201113f_0m
_cod_depositor_comments 'Adding full bibliography for 7060742--7060746.cif.'
_cod_original_cell_volume 4964.5(5)
_cod_database_code 7060744
_shelx_shelxl_version_number 2018/3
_shelx_space_group_comment
;
The symmetry employed for this shelxl refinement is uniquely defined
by the following loop, which should always be used as a source of
symmetry information in preference to the above space-group names.
They are only intended as comments.
;
_shelx_estimated_absorpt_t_max 0.814
_shelx_estimated_absorpt_t_min 0.673
_olex2_refinement_description
;
1. Fixed Uiso
 At 1.2 times of:
  All C(H) groups, All C(H,H) groups, All N(H) groups
 At 1.5 times of:
  All C(H,H,H) groups
2. Restrained distances
 C18A-C11 = C18-C11
 1.5 with sigma of 0.01
 O3-C28 = O3-C31
 1.44 with sigma of 0.01
 O4-C24 = O4-C27
 1.44 with sigma of 0.01
 C24-C25 = C26-C27
 1.53 with sigma of 0.01
 C28-C29 = C30-C31
 1.53 with sigma of 0.02
 C25-C26
 1.54 with sigma of 0.02
 C29-C30
 1.54 with sigma of 0.02
 O4-C25 = O4-C26 = C24-C26 = C25-C27
 2.38 with sigma of 0.04
 O3-C29 = O3-C30 = C28-C30 = C29-C31
 2.38 with sigma of 0.04
 O4-C24 \\sim O4-C27
 with sigma of 0.02
 C25-C27 \\sim C24-C26
 with sigma of 0.04
 C28-C29 \\sim C29-C30 \\sim C30-C31
 with sigma of 0.02
 C24-C25 \\sim C25-C26 \\sim C26-C27
 with sigma of 0.02
 C29-C31 \\sim C28-C30
 with sigma of 0.04
 O4-C25 \\sim O4-C26
 with sigma of 0.04
3. Rigid bond restraints
 C12, C17, C16, C15, C14, C13
 with sigma for 1-2 distances of 0.01 and sigma for 1-3 distances of 0.02
4. Uiso/Uaniso restraints and constraints
O3 \\sim C31 \\sim C30 \\sim C29 \\sim C28: within 2A with sigma of 0.01 and
sigma for terminal atoms of 0.02 within 2A
O4 \\sim C24 \\sim C25 \\sim C26 \\sim C27: within 2A with sigma of 0.01 and
sigma for terminal atoms of 0.02 within 2A
C12 \\sim C17 \\sim C16 \\sim C15 \\sim C14 \\sim C13: within 2A with sigma of
0.01 and sigma for terminal atoms of 0.02 within 2A
Uanis(O4) \\sim Ueq, Uanis(C24) \\sim Ueq, Uanis(C25) \\sim Ueq, Uanis(C26)
\\sim Ueq, Uanis(C27) \\sim Ueq: with sigma of 0.01 and sigma for terminal
atoms of 0.02
Uanis(C21) \\sim Ueq, Uanis(C22) \\sim Ueq, Uanis(C23) \\sim Ueq, Uanis(C18)
\\sim Ueq, Uanis(C19) \\sim Ueq, Uanis(C20) \\sim Ueq, Uanis(C22A) \\sim Ueq,
Uanis(C21A) \\sim Ueq, Uanis(C19A) \\sim Ueq, Uanis(C23A) \\sim Ueq,
Uanis(C18A) \\sim Ueq, Uanis(C20A) \\sim Ueq: with sigma of 0.01 and sigma for
terminal atoms of 0.02
5. Others
 Sof(C18A)=Sof(C19A)=Sof(H19A)=Sof(C20A)=Sof(H20A)=Sof(C21A)=Sof(H21A)=
 Sof(C22A)=Sof(H22A)=Sof(C23A)=Sof(H23A)=1-FVAR(1)
 Sof(C21)=Sof(H21)=Sof(C22)=Sof(H22)=Sof(C23)=Sof(H23)=Sof(C18)=Sof(C19)=
 Sof(H19)=Sof(C20)=Sof(H20)=FVAR(1)
 Fixed Sof: H1A(0.5) H1B(0.5) H1C(0.5) O4(0.5) C24(0.5) H24A(0.5) H24B(0.5)
 C25(0.5) H25A(0.5) H25B(0.5) C26(0.5) H26A(0.5) H26B(0.5) C27(0.5) H27A(0.5)
 H27B(0.5)
6.a Ternary CH refined with riding coordinates:
 N1(H1), C10(H10)
6.b Secondary CH2 refined with riding coordinates:
 C6(H6A,H6B), C7(H7A,H7B), C8(H8A,H8B), C9(H9A,H9B), C31(H31A,H31B), C30(H30A,
 H30B), C29(H29A,H29B), C28(H28A,H28B), C24(H24A,H24B), C25(H25A,H25B),
 C26(H26A,H26B), C27(H27A,H27B)
6.c Aromatic/amide H refined with riding coordinates:
 C3(H3), C13(H13), C14(H14), C15(H15), C16(H16), C17(H17), C21(H21), C22(H22),
 C23(H23), C19(H19), C20(H20), C19A(H19A), C20A(H20A), C21A(H21A), C22A(H22A),
 C23A(H23A)
6.d Fitted hexagon refined as free rotating group:
 C12(C13,C14,C15,C16,C17), C21(C22,C23,C18,C19,C20), C18A(C19A,C20A,C21A,C22A,
 C23A)
6.e Idealised Me refined as rotating group:
 C1(H1A,H1B,H1C)
;
_olex2_submission_special_instructions 'No special instructions were received'

loop_
_space_group_symop_operation_xyz
'x, y, z'
'-x, -y, z+1/2'
'-y+1/2, x+1/2, z+3/4'
'y+1/2, -x+1/2, z+1/4'
'-x+1/2, y+1/2, -z+3/4'
'x+1/2, -y+1/2, -z+1/4'
'y, x, -z'
'-y, -x, -z+1/2'

loop_
_atom_site_label
_atom_site_type_symbol
_atom_site_fract_x
_atom_site_fract_y
_atom_site_fract_z
_atom_site_U_iso_or_equiv
_atom_site_adp_type
_atom_site_occupancy
_atom_site_site_symmetry_order
_atom_site_calc_flag
_atom_site_refinement_flags_posn
_atom_site_refinement_flags_adp
_atom_site_refinement_flags_occupancy
_atom_site_disorder_assembly
_atom_site_disorder_group
Lu1 Lu 0.66556(4) 0.33444(4) 0.750000 0.0593(3) Uani 1 2 d S T P . .
Cl1 Cl 0.5631(4) 0.2500(3) 0.68325(11) 0.0747(12) Uani 1 1 d . . . . .
O1 O 0.7822(6) 0.2178(6) 0.750000 0.063(3) Uani 1 2 d S T P C .
O2 O 0.7529(8) 0.4116(7) 0.7013(3) 0.061(3) Uani 1 1 d . . . . .
N1 N 0.8488(10) 0.2580(8) 0.6615(3) 0.053(3) Uani 1 1 d . . . . .
H1 H 0.791139 0.259818 0.682909 0.063 Uiso 1 1 calc R U . . .
C1 C 1.0911(12) -0.0911(12) 0.750000 0.104(10) Uani 1 2 d S T P . .
H1A H 1.089781 -0.127560 0.778000 0.156 Uiso 0.5 1 calc R U P A -1
H1B H 1.157893 -0.059447 0.745972 0.156 Uiso 0.5 1 calc R U P A -1
H1C H 1.078337 -0.139004 0.726028 0.156 Uiso 0.5 1 calc R U P A -1
C2 C 1.0100(9) -0.0100(9) 0.750000 0.050(4) Uani 1 2 d S T P . .
C3 C 1.0124(9) 0.0715(10) 0.7192(4) 0.046(3) Uani 1 1 d . . . . .
H3 H 1.065532 0.073928 0.698152 0.055 Uiso 1 1 calc R U . . .
C4 C 0.9365(9) 0.1500(10) 0.7192(4) 0.042(3) Uani 1 1 d . . . . .
C5 C 0.8547(7) 0.1453(7) 0.750000 0.042(3) Uani 1 2 d S T P . .
C6 C 0.9457(10) 0.2398(9) 0.6880(4) 0.048(3) Uani 1 1 d . . . . .
H6A H 1.002906 0.227341 0.667625 0.058 Uiso 1 1 calc R U . . .
H6B H 0.961720 0.301733 0.705125 0.058 Uiso 1 1 calc R U . . .
C7 C 0.8268(13) 0.1711(11) 0.6295(3) 0.061(3) Uani 1 1 d . . . . .
H7A H 0.784688 0.118167 0.643730 0.074 Uiso 1 1 calc R U . . .
H7B H 0.890967 0.139692 0.619326 0.074 Uiso 1 1 calc R U . . .
C8 C 0.7688(15) 0.2196(12) 0.5905(5) 0.075(4) Uani 1 1 d . . . . .
H8A H 0.808641 0.213214 0.563134 0.090 Uiso 1 1 calc R U . . .
H8B H 0.702102 0.186069 0.586312 0.090 Uiso 1 1 calc R U . . .
C9 C 0.7546(14) 0.3326(12) 0.6030(4) 0.074(5) Uani 1 1 d . . . . .
H9A H 0.688091 0.343291 0.617474 0.089 Uiso 1 1 calc R U . . .
H9B H 0.758137 0.376329 0.576615 0.089 Uiso 1 1 calc R U . . .
C10 C 0.8444(15) 0.3575(10) 0.6353(4) 0.066(4) Uani 1 1 d . . . . .
H10 H 0.909435 0.370547 0.619279 0.079 Uiso 1 1 calc R U . . .
C11 C 0.8165(14) 0.4511(9) 0.6692(4) 0.069(5) Uani 1 1 d D . . . .
C12 C 0.9199(8) 0.4920(8) 0.6900(3) 0.076(4) Uani 1 1 d G U . . .
C13 C 0.9099(7) 0.5397(7) 0.7315(3) 0.073(3) Uani 1 1 d G U . . .
H13 H 0.846416 0.538793 0.746255 0.088 Uiso 1 1 calc R U . . .
C14 C 0.9948(9) 0.5887(7) 0.7509(3) 0.073(3) Uani 1 1 d G U . . .
H14 H 0.988124 0.620577 0.778632 0.087 Uiso 1 1 calc R U . . .
C15 C 1.0897(8) 0.5900(8) 0.7288(4) 0.087(4) Uani 1 1 d G U . . .
H15 H 1.146530 0.622808 0.741767 0.104 Uiso 1 1 calc R U . . .
C16 C 1.0997(8) 0.5424(9) 0.6873(4) 0.099(4) Uani 1 1 d G U . . .
H16 H 1.163228 0.543256 0.672523 0.119 Uiso 1 1 calc R U . . .
C17 C 1.0148(10) 0.4934(8) 0.6679(3) 0.091(4) Uani 1 1 d G U . . .
H17 H 1.021520 0.461471 0.640146 0.109 Uiso 1 1 calc R U . . .
C21 C 0.6414(18) 0.6916(13) 0.6022(7) 0.090(9) Uani 0.64(3) 1 d G U P B 1
H21 H 0.605243 0.745122 0.588306 0.108 Uiso 0.64(3) 1 calc R U P B 1
C22 C 0.5886(13) 0.6201(15) 0.6285(6) 0.087(9) Uani 0.64(3) 1 d G U P B 1
H22 H 0.517155 0.625697 0.632244 0.105 Uiso 0.64(3) 1 calc R U P B 1
C23 C 0.6426(14) 0.5401(13) 0.6493(6) 0.073(8) Uani 0.64(3) 1 d G U P B 1
H23 H 0.607269 0.492244 0.666948 0.088 Uiso 0.64(3) 1 calc R U P B 1
C18 C 0.7493(14) 0.5317(12) 0.6438(6) 0.057(6) Uani 0.64(3) 1 d DG U P B 1
C19 C 0.8021(13) 0.6033(14) 0.6175(6) 0.073(8) Uani 0.64(3) 1 d G U P B 1
H19 H 0.873560 0.597638 0.613775 0.087 Uiso 0.64(3) 1 calc R U P B 1
C20 C 0.7481(18) 0.6832(13) 0.5967(6) 0.084(10) Uani 0.64(3) 1 d G U P B 1
H20 H 0.783448 0.731092 0.579072 0.101 Uiso 0.64(3) 1 calc R U P B 1
O3 O 0.7367(16) -0.0712(15) 0.6600(6) 0.169(6) Uani 1 1 d D U . . .
C31 C 0.6638(16) -0.0556(17) 0.6960(6) 0.125(6) Uani 1 1 d D U . . .
H31A H 0.593728 -0.046973 0.684689 0.150 Uiso 1 1 calc R U . . .
H31B H 0.682255 0.004312 0.713894 0.150 Uiso 1 1 calc R U . . .
C30 C 0.6742(15) -0.1535(17) 0.7220(7) 0.131(6) Uani 1 1 d D U . . .
H30A H 0.622187 -0.203240 0.712537 0.157 Uiso 1 1 calc R U . . .
H30B H 0.664729 -0.139830 0.753639 0.157 Uiso 1 1 calc R U . . .
C29 C 0.7856(15) -0.1976(15) 0.7132(7) 0.134(6) Uani 1 1 d D U . . .
H29A H 0.828942 -0.191551 0.739631 0.160 Uiso 1 1 calc R U . . .
H29B H 0.782861 -0.269798 0.704069 0.160 Uiso 1 1 calc R U . . .
C28 C 0.8260(16) -0.1269(17) 0.6746(7) 0.150(6) Uani 1 1 d D U . . .
H28A H 0.879063 -0.079727 0.685344 0.180 Uiso 1 1 calc R U . . .
H28B H 0.854531 -0.168304 0.650453 0.180 Uiso 1 1 calc R U . . .
C18A C 0.804(2) 0.5448(16) 0.6398(8) 0.047(10) Uani 0.36(3) 1 d DG U P B 2
C19A C 0.869(2) 0.6051(18) 0.6133(9) 0.054(10) Uani 0.36(3) 1 d G U P B 2
H19A H 0.939854 0.590249 0.611791 0.064 Uiso 0.36(3) 1 calc R U P B 2
C20A C 0.829(2) 0.6875(18) 0.5889(9) 0.078(14) Uani 0.36(3) 1 d G U P B 2
H20A H 0.872177 0.727874 0.571147 0.094 Uiso 0.36(3) 1 calc R U P B 2
C21A C 0.723(3) 0.7097(19) 0.5911(10) 0.064(13) Uani 0.36(3) 1 d G U P B 2
H21A H 0.696190 0.764875 0.574789 0.076 Uiso 0.36(3) 1 calc R U P B 2
C22A C 0.658(2) 0.649(2) 0.6176(11) 0.093(16) Uani 0.36(3) 1 d G U P B 2
H22A H 0.587879 0.664250 0.619074 0.112 Uiso 0.36(3) 1 calc R U P B 2
C23A C 0.699(2) 0.567(2) 0.6420(9) 0.060(12) Uani 0.36(3) 1 d G U P B 2
H23A H 0.655555 0.526624 0.659719 0.072 Uiso 0.36(3) 1 calc R U P B 2
O4 O 0.5277(19) 0.454(2) 0.7548(12) 0.066(5) Uani 0.5 1 d D U P C -1
C24 C 0.419(2) 0.439(2) 0.7461(14) 0.080(6) Uani 0.5 1 d D U P C -1
H24A H 0.381035 0.427507 0.773757 0.095 Uiso 0.5 1 calc R U P C -1
H24B H 0.408089 0.379618 0.726568 0.095 Uiso 0.5 1 calc R U P C -1
C25 C 0.384(3) 0.540(2) 0.7233(13) 0.096(7) Uani 0.5 1 d D U P C -1
H25A H 0.388933 0.534032 0.691016 0.115 Uiso 0.5 1 calc R U P C -1
H25B H 0.312682 0.556387 0.731144 0.115 Uiso 0.5 1 calc R U P C -1
C26 C 0.457(2) 0.6233(18) 0.7406(13) 0.092(6) Uani 0.5 1 d D U P C -1
H26A H 0.421966 0.669269 0.761281 0.111 Uiso 0.5 1 calc R U P C -1
H26B H 0.485170 0.664064 0.716109 0.111 Uiso 0.5 1 calc R U P C -1
C27 C 0.544(2) 0.563(2) 0.7643(13) 0.081(6) Uani 0.5 1 d D U P C -1
H27A H 0.611069 0.584714 0.753518 0.097 Uiso 0.5 1 calc R U P C -1
H27B H 0.540635 0.574670 0.796339 0.097 Uiso 0.5 1 calc R U P C -1

loop_
_atom_site_aniso_label
_atom_site_aniso_U_11
_atom_site_aniso_U_22
_atom_site_aniso_U_33
_atom_site_aniso_U_23
_atom_site_aniso_U_13
_atom_site_aniso_U_12
Lu1 0.0714(4) 0.0714(4) 0.0350(3) -0.0128(3) -0.0128(3) 0.0291(4)
Cl1 0.114(3) 0.071(3) 0.0386(15) -0.0117(17) -0.0195(19) 0.013(2)
O1 0.075(5) 0.075(5) 0.040(6) -0.003(6) -0.003(6) 0.034(7)
O2 0.086(7) 0.057(6) 0.039(4) -0.006(4) -0.020(5) 0.028(5)
N1 0.079(8) 0.053(6) 0.026(4) -0.001(4) -0.003(5) 0.005(6)
C1 0.113(14) 0.113(14) 0.086(17) 0.041(15) 0.041(15) 0.055(17)
C2 0.050(5) 0.050(5) 0.048(8) 0.005(6) 0.005(6) 0.014(7)
C3 0.033(6) 0.057(7) 0.048(6) -0.011(6) 0.003(5) 0.006(5)
C4 0.043(6) 0.049(7) 0.035(5) 0.002(5) -0.005(5) 0.000(6)
C5 0.044(5) 0.044(5) 0.037(7) -0.003(5) -0.003(5) 0.006(6)
C6 0.057(8) 0.041(7) 0.048(7) -0.002(6) 0.007(6) 0.003(6)
C7 0.094(11) 0.051(8) 0.039(5) -0.009(6) -0.006(7) 0.005(7)
C8 0.106(14) 0.070(11) 0.049(7) -0.019(8) -0.015(8) 0.025(8)
C9 0.124(13) 0.067(9) 0.032(6) -0.003(7) -0.012(7) 0.032(10)
C10 0.107(12) 0.058(9) 0.033(6) 0.001(5) 0.008(7) 0.011(9)
C11 0.132(15) 0.037(7) 0.038(6) 0.001(5) -0.006(8) 0.008(9)
C12 0.135(10) 0.047(6) 0.047(6) -0.003(6) 0.025(7) -0.002(7)
C13 0.121(9) 0.044(7) 0.054(6) -0.009(5) 0.018(7) 0.000(6)
C14 0.116(9) 0.035(6) 0.067(7) -0.014(6) 0.016(7) -0.009(6)
C15 0.130(9) 0.047(7) 0.083(8) -0.010(6) 0.025(8) -0.015(7)
C16 0.148(10) 0.063(8) 0.085(8) -0.012(7) 0.043(8) -0.026(8)
C17 0.147(10) 0.061(7) 0.064(7) -0.011(6) 0.042(7) -0.023(8)
C21 0.112(15) 0.079(13) 0.079(12) -0.006(11) -0.012(11) 0.011(11)
C22 0.091(14) 0.089(13) 0.082(13) -0.007(10) -0.008(10) 0.024(11)
C23 0.075(13) 0.077(12) 0.068(11) 0.004(9) -0.008(10) 0.016(10)
C18 0.059(12) 0.070(11) 0.042(9) -0.010(8) -0.006(9) 0.011(10)
C19 0.092(14) 0.062(12) 0.065(11) 0.004(10) -0.004(10) 0.000(10)
C20 0.103(15) 0.077(14) 0.073(13) -0.004(11) -0.023(11) 0.010(11)
O3 0.168(12) 0.178(13) 0.160(11) -0.037(10) -0.024(10) -0.041(11)
C31 0.110(11) 0.163(13) 0.102(11) -0.050(10) -0.005(10) -0.039(12)
C30 0.122(11) 0.159(13) 0.111(11) -0.053(10) 0.004(10) -0.055(12)
C29 0.130(11) 0.142(13) 0.129(12) -0.058(10) -0.007(10) -0.063(10)
C28 0.137(12) 0.157(14) 0.157(12) -0.055(11) -0.038(11) -0.051(11)
C18A 0.059(15) 0.045(14) 0.038(12) 0.014(10) -0.003(11) 0.000(11)
C19A 0.063(15) 0.051(14) 0.047(14) 0.005(11) 0.001(11) 0.001(11)
C20A 0.090(18) 0.075(17) 0.070(16) 0.003(12) -0.008(12) -0.003(12)
C21A 0.072(17) 0.060(16) 0.059(16) -0.016(11) -0.019(12) 0.016(12)
C22A 0.10(2) 0.090(19) 0.088(19) -0.003(13) -0.012(13) 0.006(13)
C23A 0.066(17) 0.060(16) 0.054(15) -0.003(11) -0.006(12) 0.004(12)
O4 0.057(8) 0.072(9) 0.069(9) -0.012(8) -0.018(8) 0.020(6)
C24 0.068(9) 0.089(10) 0.081(10) -0.010(8) -0.014(8) 0.017(8)
C25 0.089(9) 0.102(10) 0.097(10) -0.003(8) -0.011(8) 0.018(8)
C26 0.092(9) 0.094(10) 0.091(10) -0.007(8) -0.013(8) 0.023(8)
C27 0.080(9) 0.081(10) 0.082(10) -0.011(8) -0.013(8) 0.020(8)

loop_
_atom_type_symbol
_atom_type_description
_atom_type_scat_dispersion_real
_atom_type_scat_dispersion_imag
_atom_type_scat_source
C C 0.0033 0.0016 'International Tables Vol C Tables 4.2.6.8 and 6.1.1.4'
H H 0.0000 0.0000 'International Tables Vol C Tables 4.2.6.8 and 6.1.1.4'
Cl Cl 0.1484 0.1585 'International Tables Vol C Tables 4.2.6.8 and 6.1.1.4'
Lu Lu -0.4720 5.8584 'International Tables Vol C Tables 4.2.6.8 and 6.1.1.4'
N N 0.0061 0.0033 'International Tables Vol C Tables 4.2.6.8 and 6.1.1.4'
O O 0.0106 0.0060 'International Tables Vol C Tables 4.2.6.8 and 6.1.1.4'

loop_
_geom_angle_atom_site_label_1
_geom_angle_atom_site_label_2
_geom_angle_atom_site_label_3
_geom_angle
_geom_angle_site_symmetry_1
_geom_angle_site_symmetry_3
_geom_angle_publ_flag
Cl1 Lu1 Cl1 172.8(2) 8_666 . ?
O1 Lu1 Cl1 93.59(10) . . ?
O1 Lu1 Cl1 93.59(10) . 8_666 ?
O1 Lu1 O4 174.7(9) . . ?
O2 Lu1 Cl1 93.8(3) . 8_666 ?
O2 Lu1 Cl1 86.5(3) 8_666 8_666 ?
O2 Lu1 Cl1 93.8(3) 8_666 . ?
O2 Lu1 Cl1 86.5(3) . . ?
O2 Lu1 O1 87.5(3) 8_666 . ?
O2 Lu1 O1 87.5(3) . . ?
O2 Lu1 O2 174.9(5) . 8_666 ?
O2 Lu1 O4 97.8(9) . . ?
O2 Lu1 O4 87.3(9) 8_666 . ?
O4 Lu1 Cl1 86.4(9) . 8_666 ?
O4 Lu1 Cl1 86.5(9) . . ?
C5 O1 Lu1 180.0(8) . . ?
C11 O2 Lu1 173.1(8) . . ?
C6 N1 H1 106.9 . . ?
C6 N1 C7 112.2(10) . . ?
C6 N1 C10 116.1(12) . . ?
C7 N1 H1 106.9 . . ?
C7 N1 C10 107.3(9) . . ?
C10 N1 H1 106.9 . . ?
H1A C1 H1B 109.5 . . ?
H1A C1 H1C 109.5 . . ?
H1B C1 H1C 109.5 . . ?
C2 C1 H1A 109.5 . . ?
C2 C1 H1B 109.5 . . ?
C2 C1 H1C 109.5 . . ?
C3 C2 C1 121.1(7) 8_666 . ?
C3 C2 C1 121.1(7) . . ?
C3 C2 C3 117.9(15) 8_666 . ?
C2 C3 H3 119.2 . . ?
C2 C3 C4 121.6(12) . . ?
C4 C3 H3 119.2 . . ?
C3 C4 C6 120.1(11) . . ?
C5 C4 C3 119.5(11) . . ?
C5 C4 C6 120.3(11) . . ?
O1 C5 C4 120.1(7) . . ?
O1 C5 C4 120.1(7) . 8_666 ?
C4 C5 C4 119.8(14) . 8_666 ?
N1 C6 H6A 109.1 . . ?
N1 C6 H6B 109.1 . . ?
C4 C6 N1 112.7(11) . . ?
C4 C6 H6A 109.1 . . ?
C4 C6 H6B 109.1 . . ?
H6A C6 H6B 107.8 . . ?
N1 C7 H7A 110.5 . . ?
N1 C7 H7B 110.5 . . ?
N1 C7 C8 106.0(11) . . ?
H7A C7 H7B 108.7 . . ?
C8 C7 H7A 110.5 . . ?
C8 C7 H7B 110.5 . . ?
C7 C8 H8A 110.7 . . ?
C7 C8 H8B 110.7 . . ?
H8A C8 H8B 108.8 . . ?
C9 C8 C7 105.4(11) . . ?
C9 C8 H8A 110.7 . . ?
C9 C8 H8B 110.7 . . ?
C8 C9 H9A 110.7 . . ?
C8 C9 H9B 110.7 . . ?
C8 C9 C10 105.3(12) . . ?
H9A C9 H9B 108.8 . . ?
C10 C9 H9A 110.7 . . ?
C10 C9 H9B 110.7 . . ?
N1 C10 C9 100.2(12) . . ?
N1 C10 H10 111.7 . . ?
N1 C10 C11 108.6(9) . . ?
C9 C10 H10 111.7 . . ?
C9 C10 C11 112.4(13) . . ?
C11 C10 H10 111.7 . . ?
O2 C11 C10 107.3(11) . . ?
O2 C11 C12 111.0(9) . . ?
O2 C11 C18 105.0(14) . . ?
O2 C11 C18A 130.6(16) . . ?
C12 C11 C10 108.1(13) . . ?
C18 C11 C10 108.5(11) . . ?
C18 C11 C12 116.4(12) . . ?
C18A C11 C10 104.9(14) . . ?
C18A C11 C12 92.9(15) . . ?
C13 C12 C11 115.2(8) . . ?
C13 C12 C17 120.0 . . ?
C17 C12 C11 124.4(8) . . ?
C12 C13 H13 120.0 . . ?
C12 C13 C14 120.0 . . ?
C14 C13 H13 120.0 . . ?
C13 C14 H14 120.0 . . ?
C13 C14 C15 120.0 . . ?
C15 C14 H14 120.0 . . ?
C14 C15 H15 120.0 . . ?
C16 C15 C14 120.0 . . ?
C16 C15 H15 120.0 . . ?
C15 C16 H16 120.0 . . ?
C15 C16 C17 120.0 . . ?
C17 C16 H16 120.0 . . ?
C12 C17 H17 120.0 . . ?
C16 C17 C12 120.0 . . ?
C16 C17 H17 120.0 . . ?
C22 C21 H21 120.0 . . ?
C22 C21 C20 120.0 . . ?
C20 C21 H21 120.0 . . ?
C21 C22 H22 120.0 . . ?
C23 C22 C21 120.0 . . ?
C23 C22 H22 120.0 . . ?
C22 C23 H23 120.0 . . ?
C18 C23 C22 120.0 . . ?
C18 C23 H23 120.0 . . ?
C23 C18 C11 123.1(13) . . ?
C19 C18 C11 116.6(13) . . ?
C19 C18 C23 120.0 . . ?
C18 C19 H19 120.0 . . ?
C18 C19 C20 120.0 . . ?
C20 C19 H19 120.0 . . ?
C21 C20 H20 120.0 . . ?
C19 C20 C21 120.0 . . ?
C19 C20 H20 120.0 . . ?
C28 O3 C31 111.5(19) . . ?
O3 C31 H31A 111.3 . . ?
O3 C31 H31B 111.3 . . ?
O3 C31 C30 102.3(15) . . ?
H31A C31 H31B 109.2 . . ?
C30 C31 H31A 111.3 . . ?
C30 C31 H31B 111.3 . . ?
C31 C30 H30A 110.2 . . ?
C31 C30 H30B 110.2 . . ?
C31 C30 C29 107.7(13) . . ?
H30A C30 H30B 108.5 . . ?
C29 C30 H30A 110.2 . . ?
C29 C30 H30B 110.2 . . ?
C30 C29 H29A 111.3 . . ?
C30 C29 H29B 111.3 . . ?
H29A C29 H29B 109.2 . . ?
C28 C29 C30 102.5(13) . . ?
C28 C29 H29A 111.3 . . ?
C28 C29 H29B 111.3 . . ?
O3 C28 C29 104.6(16) . . ?
O3 C28 H28A 110.8 . . ?
O3 C28 H28B 110.8 . . ?
C29 C28 H28A 110.8 . . ?
C29 C28 H28B 110.8 . . ?
H28A C28 H28B 108.9 . . ?
C19A C18A C11 136.1(18) . . ?
C19A C18A C23A 120.0 . . ?
C23A C18A C11 103.8(18) . . ?
C18A C19A H19A 120.0 . . ?
C20A C19A C18A 120.0 . . ?
C20A C19A H19A 120.0 . . ?
C19A C20A H20A 120.0 . . ?
C21A C20A C19A 120.0 . . ?
C21A C20A H20A 120.0 . . ?
C20A C21A H21A 120.0 . . ?
C22A C21A C20A 120.0 . . ?
C22A C21A H21A 120.0 . . ?
C21A C22A H22A 120.0 . . ?
C21A C22A C23A 120.0 . . ?
C23A C22A H22A 120.0 . . ?
C18A C23A H23A 120.0 . . ?
C22A C23A C18A 120.0 . . ?
C22A C23A H23A 120.0 . . ?
C24 O4 Lu1 129(2) . . ?
C27 O4 Lu1 123(2) . . ?
C27 O4 C24 108.1(16) . . ?
O4 C24 H24A 110.9 . . ?
O4 C24 H24B 110.9 . . ?
O4 C24 C25 104.2(16) . . ?
H24A C24 H24B 108.9 . . ?
C25 C24 H24A 110.9 . . ?
C25 C24 H24B 110.9 . . ?
C24 C25 H25A 110.7 . . ?
C24 C25 H25B 110.7 . . ?
H25A C25 H25B 108.8 . . ?
C26 C25 C24 105.4(14) . . ?
C26 C25 H25A 110.7 . . ?
C26 C25 H25B 110.7 . . ?
C25 C26 H26A 110.9 . . ?
C25 C26 H26B 110.9 . . ?
C25 C26 C27 104.4(13) . . ?
H26A C26 H26B 108.9 . . ?
C27 C26 H26A 110.9 . . ?
C27 C26 H26B 110.9 . . ?
O4 C27 C26 107.4(15) . . ?
O4 C27 H27A 110.2 . . ?
O4 C27 H27B 110.2 . . ?
C26 C27 H27A 110.2 . . ?
C26 C27 H27B 110.2 . . ?
H27A C27 H27B 108.5 . . ?

loop_
_geom_bond_atom_site_label_1
_geom_bond_atom_site_label_2
_geom_bond_distance
_geom_bond_site_symmetry_2
_geom_bond_publ_flag
Lu1 Cl1 2.629(4) . ?
Lu1 Cl1 2.629(4) 8_666 ?
Lu1 O1 2.125(11) . ?
Lu1 O2 2.092(10) 8_666 ?
Lu1 O2 2.092(11) . ?
Lu1 O4 2.359(13) . ?
O1 C5 1.322(18) . ?
O2 C11 1.361(18) . ?
N1 H1 0.9800 . ?
N1 C6 1.498(17) . ?
N1 C7 1.500(16) . ?
N1 C10 1.504(16) . ?
C1 H1A 0.9600 . ?
C1 H1B 0.9600 . ?
C1 H1C 0.9600 . ?
C1 C2 1.48(3) . ?
C2 C3 1.397(15) 8_666 ?
C2 C3 1.397(15) . ?
C3 H3 0.9300 . ?
C3 C4 1.408(17) . ?
C4 C5 1.400(13) . ?
C4 C6 1.491(17) . ?
C6 H6A 0.9700 . ?
C6 H6B 0.9700 . ?
C7 H7A 0.9700 . ?
C7 H7B 0.9700 . ?
C7 C8 1.518(18) . ?
C8 H8A 0.9700 . ?
C8 H8B 0.9700 . ?
C8 C9 1.51(2) . ?
C9 H9A 0.9700 . ?
C9 H9B 0.9700 . ?
C9 C10 1.54(2) . ?
C10 H10 0.9800 . ?
C10 C11 1.615(17) . ?
C11 C12 1.562(19) . ?
C11 C18 1.551(11) . ?
C11 C18A 1.502(12) . ?
C12 C13 1.3900 . ?
C12 C17 1.3900 . ?
C13 H13 0.9300 . ?
C13 C14 1.3900 . ?
C14 H14 0.9300 . ?
C14 C15 1.3900 . ?
C15 H15 0.9300 . ?
C15 C16 1.3900 . ?
C16 H16 0.9300 . ?
C16 C17 1.3900 . ?
C17 H17 0.9300 . ?
C21 H21 0.9300 . ?
C21 C22 1.3900 . ?
C21 C20 1.3900 . ?
C22 H22 0.9300 . ?
C22 C23 1.3900 . ?
C23 H23 0.9300 . ?
C23 C18 1.3900 . ?
C18 C19 1.3900 . ?
C19 H19 0.9300 . ?
C19 C20 1.3900 . ?
C20 H20 0.9300 . ?
O3 C31 1.442(12) . ?
O3 C28 1.425(13) . ?
C31 H31A 0.9700 . ?
C31 H31B 0.9700 . ?
C31 C30 1.488(16) . ?
C30 H30A 0.9700 . ?
C30 H30B 0.9700 . ?
C30 C29 1.565(16) . ?
C29 H29A 0.9700 . ?
C29 H29B 0.9700 . ?
C29 C28 1.561(16) . ?
C28 H28A 0.9700 . ?
C28 H28B 0.9700 . ?
C18A C19A 1.3900 . ?
C18A C23A 1.3900 . ?
C19A H19A 0.9300 . ?
C19A C20A 1.3900 . ?
C20A H20A 0.9300 . ?
C20A C21A 1.3900 . ?
C21A H21A 0.9300 . ?
C21A C22A 1.3900 . ?
C22A H22A 0.9300 . ?
C22A C23A 1.3900 . ?
C23A H23A 0.9300 . ?
O4 C24 1.441(12) . ?
O4 C27 1.438(12) . ?
C24 H24A 0.9700 . ?
C24 H24B 0.9700 . ?
C24 C25 1.541(12) . ?
C25 H25A 0.9700 . ?
C25 H25B 0.9700 . ?
C25 C26 1.521(17) . ?
C26 H26A 0.9700 . ?
C26 H26B 0.9700 . ?
C26 C27 1.534(12) . ?
C27 H27A 0.9700 . ?
C27 H27B 0.9700 . ?

loop_
_geom_torsion_atom_site_label_1
_geom_torsion_atom_site_label_2
_geom_torsion_atom_site_label_3
_geom_torsion_atom_site_label_4
_geom_torsion
_geom_torsion_site_symmetry_1
_geom_torsion_site_symmetry_2
_geom_torsion_site_symmetry_3
_geom_torsion_site_symmetry_4
_geom_torsion_publ_flag
Lu1 O4 C24 C25 -142(3) . . . . ?
Lu1 O4 C27 C26 149(3) . . . . ?
O2 C11 C12 C13 -37.2(11) . . . . ?
O2 C11 C12 C17 150.0(8) . . . . ?
O2 C11 C18 C23 -11.4(16) . . . . ?
O2 C11 C18 C19 163.0(11) . . . . ?
O2 C11 C18A C19A 163.5(19) . . . . ?
O2 C11 C18A C23A -18(2) . . . . ?
N1 C7 C8 C9 -3.0(19) . . . . ?
N1 C10 C11 O2 -33.1(17) . . . . ?
N1 C10 C11 C12 86.8(14) . . . . ?
N1 C10 C11 C18 -146.1(15) . . . . ?
N1 C10 C11 C18A -175.0(17) . . . . ?
C1 C2 C3 C4 -179.1(8) . . . . ?
C2 C3 C4 C5 -1.8(16) . . . . ?
C2 C3 C4 C6 175.6(9) . . . . ?
C3 C2 C3 C4 0.9(8) 8_666 . . . ?
C3 C4 C5 O1 -179.1(8) . . . . ?
C3 C4 C5 C4 0.9(8) . . . 8_666 ?
C3 C4 C6 N1 128.7(11) . . . . ?
C5 C4 C6 N1 -54.0(14) . . . . ?
C6 N1 C7 C8 -150.8(12) . . . . ?
C6 N1 C10 C9 163.5(11) . . . . ?
C6 N1 C10 C11 -78.6(15) . . . . ?
C6 C4 C5 O1 3.5(12) . . . . ?
C6 C4 C5 C4 -176.5(12) . . . 8_666 ?
C7 N1 C6 C4 -66.5(13) . . . . ?
C7 N1 C10 C9 37.1(15) . . . . ?
C7 N1 C10 C11 155.0(14) . . . . ?
C7 C8 C9 C10 26.1(19) . . . . ?
C8 C9 C10 N1 -38.5(15) . . . . ?
C8 C9 C10 C11 -153.6(13) . . . . ?
C9 C10 C11 O2 76.9(14) . . . . ?
C9 C10 C11 C12 -163.3(11) . . . . ?
C9 C10 C11 C18 -36.1(18) . . . . ?
C9 C10 C11 C18A -65.1(19) . . . . ?
C10 N1 C6 C4 169.6(10) . . . . ?
C10 N1 C7 C8 -22.1(17) . . . . ?
C10 C11 C12 C13 -154.7(8) . . . . ?
C10 C11 C12 C17 32.5(11) . . . . ?
C10 C11 C18 C23 103.1(15) . . . . ?
C10 C11 C18 C19 -82.5(15) . . . . ?
C10 C11 C18A C19A -67(3) . . . . ?
C10 C11 C18A C23A 111.2(16) . . . . ?
C11 C12 C13 C14 -173.1(9) . . . . ?
C11 C12 C17 C16 172.5(10) . . . . ?
C11 C18 C19 C20 -174.6(15) . . . . ?
C11 C18A C19A C20A 178(3) . . . . ?
C11 C18A C23A C22A -179(2) . . . . ?
C12 C11 C18 C23 -134.7(12) . . . . ?
C12 C11 C18 C19 39.8(16) . . . . ?
C12 C11 C18A C19A 42(2) . . . . ?
C12 C11 C18A C23A -139.2(14) . . . . ?
C12 C13 C14 C15 0.0 . . . . ?
C13 C12 C17 C16 0.0 . . . . ?
C13 C14 C15 C16 0.0 . . . . ?
C14 C15 C16 C17 0.0 . . . . ?
C15 C16 C17 C12 0.0 . . . . ?
C17 C12 C13 C14 0.0 . . . . ?
C21 C22 C23 C18 0.0 . . . . ?
C22 C21 C20 C19 0.0 . . . . ?
C22 C23 C18 C11 174.3(16) . . . . ?
C22 C23 C18 C19 0.0 . . . . ?
C23 C18 C19 C20 0.0 . . . . ?
C18 C11 C12 C13 82.9(13) . . . . ?
C18 C11 C12 C17 -89.9(13) . . . . ?
C18 C19 C20 C21 0.0 . . . . ?
C20 C21 C22 C23 0.0 . . . . ?
O3 C31 C30 C29 26(2) . . . . ?
C31 O3 C28 C29 30(2) . . . . ?
C31 C30 C29 C28 -9(2) . . . . ?
C30 C29 C28 O3 -11(2) . . . . ?
C28 O3 C31 C30 -36(2) . . . . ?
C18A C11 C12 C13 98.7(13) . . . . ?
C18A C11 C12 C17 -74.1(14) . . . . ?
C18A C19A C20A C21A 0.0 . . . . ?
C19A C18A C23A C22A 0.0 . . . . ?
C19A C20A C21A C22A 0.0 . . . . ?
C20A C21A C22A C23A 0.0 . . . . ?
C21A C22A C23A C18A 0.0 . . . . ?
C23A C18A C19A C20A 0.0 . . . . ?
O4 C24 C25 C26 -27(4) . . . . ?
C24 O4 C27 C26 -27(4) . . . . ?
C24 C25 C26 C27 11(5) . . . . ?
C25 C26 C27 O4 8(5) . . . . ?
C27 O4 C24 C25 34(4) . . . . ?
